data_7050131
loop_
_publ_author_name
'Jozef Tatiersky'
'Peter Schwendt'
'Jarom\'ir Marek'
'Michal Siv\'ak'

_publ_section_title
;
 Racemic vanadium(V) oxo monoperoxo complexes with two achiral
 bidentate heteroligands. Synthesis, characterization, crystal
 structure and stereochemistry of K[VO(O2)(ox)(bpy)]&#x00B7;3H2O and
 Pr4N[VO(O2)(ox)(phen)]
;
_journal_issue 1
_journal_name_full 'New J. Chem.'
_journal_page_first 127
_journal_page_last 133
_journal_paper_doi 10.1039/b306090j
_journal_volume 28
_journal_year 2004
_chemical_formula_sum 'C26 H36 N3 O7 V'
_chemical_formula_weight 553.52
_chemical_name_systematic
;
?
;
_space_group_IT_number 15
_symmetry_space_group_name_Hall '-C 2yc'
_symmetry_space_group_name_H-M 'C 1 2/c 1'
_atom_sites_solution_hydrogens geom
_atom_sites_solution_primary direct
_atom_sites_solution_secondary difmap
_audit_creation_method SHELXL-97
_cell_angle_alpha 90.00
_cell_angle_beta 112.005(4)
_cell_angle_gamma 90.00
_cell_formula_units_Z 8
_cell_length_a 29.5519(12)
_cell_length_b 10.0503(5)
_cell_length_c 19.3160(9)
_cell_measurement_temperature 120(2)
_cell_volume 5319.0(4)
_computing_structure_refinement 'SHELXL-97 (Sheldrick, 1997)'
_computing_structure_solution 'SHELXS-97 (Sheldrick, 1990)'
_diffrn_ambient_temperature 120(2)
_diffrn_measured_fraction_theta_full 0.994
_diffrn_measured_fraction_theta_max 0.994
_diffrn_radiation_monochromator graphite
_diffrn_radiation_source 'fine-focus sealed tube'
_diffrn_radiation_type MoK\a
_diffrn_radiation_wavelength 0.71073
_diffrn_reflns_av_R_equivalents 0.0401
_diffrn_reflns_av_sigmaI/netI 0.0399
_diffrn_reflns_limit_h_max 35
_diffrn_reflns_limit_h_min -34
_diffrn_reflns_limit_k_max 10
_diffrn_reflns_limit_k_min -11
_diffrn_reflns_limit_l_max 20
_diffrn_reflns_limit_l_min -22
_diffrn_reflns_number 14505
_diffrn_reflns_theta_full 25.00
_diffrn_reflns_theta_max 25.00
_diffrn_reflns_theta_min 3.33
_exptl_absorpt_coefficient_mu 0.422
_exptl_absorpt_correction_T_max 0.9590
_exptl_absorpt_correction_T_min 0.9203
_exptl_crystal_density_diffrn 1.382
_exptl_crystal_density_method 'not measured'
_exptl_crystal_F_000 2336
_exptl_crystal_size_max 0.20
_exptl_crystal_size_mid 0.10
_exptl_crystal_size_min 0.10
_refine_diff_density_max 0.810
_refine_diff_density_min -0.298
_refine_diff_density_rms 0.051
_refine_ls_extinction_coef 0.00017(12)
_refine_ls_extinction_expression Fc^*^=kFc[1+0.001xFc^2^\l^3^/sin(2\q)]^-1/4^
_refine_ls_extinction_method SHELXL
_refine_ls_goodness_of_fit_ref 1.004
_refine_ls_hydrogen_treatment mixed
_refine_ls_matrix_type full
_refine_ls_number_parameters 479
_refine_ls_number_reflns 4654
_refine_ls_number_restraints 0
_refine_ls_restrained_S_all 1.004
_refine_ls_R_factor_all 0.0576
_refine_ls_R_factor_gt 0.0417
_refine_ls_shift/su_max 0.001
_refine_ls_shift/su_mean 0.000
_refine_ls_structure_factor_coef Fsqd
_refine_ls_weighting_details 'calc w=1/[\s^2^(Fo^2^)+(0.0500P)^2^+7.5000P] where P=(Fo^2^+2Fc^2^)/3'
_refine_ls_weighting_scheme calc
_refine_ls_wR_factor_gt 0.0954
_refine_ls_wR_factor_ref 0.1021
_reflns_number_gt 3811
_reflns_number_total 4654
_reflns_threshold_expression >2sigma(I)
_cod_data_source_file b306090j.txt
_cod_data_source_block fp_a
_cod_database_code 7050131

loop_
_symmetry_equiv_pos_as_xyz
'x, y, z'
'-x, y, -z+1/2'
'x+1/2, y+1/2, z'
'-x+1/2, y+1/2, -z+1/2'
'-x, -y, -z'
'x, -y, z-1/2'
'-x+1/2, -y+1/2, -z'
'x+1/2, -y+1/2, z-1/2'

loop_
_atom_site_label
_atom_site_type_symbol
_atom_site_fract_x
_atom_site_fract_y
_atom_site_fract_z
_atom_site_U_iso_or_equiv
_atom_site_adp_type
_atom_site_occupancy
_atom_site_symmetry_multiplicity
_atom_site_calc_flag
_atom_site_refinement_flags
_atom_site_disorder_assembly
_atom_site_disorder_group
V1 V 0.093938(15) 0.32306(4) 0.47751(2) 0.02022(14) Uani 1 1 d . . .
O1 O 0.05693(6) 0.43096(17) 0.48807(9) 0.0264(4) Uani 1 1 d . . .
O2 O 0.05412(6) 0.18606(18) 0.42354(10) 0.0320(4) Uani 1 1 d . . .
O3 O 0.06279(6) 0.28050(18) 0.37556(10) 0.0299(4) Uani 1 1 d . . .
O4 O 0.10023(7) 0.19172(17) 0.55897(10) 0.0304(4) Uani 1 1 d . . .
O5 O 0.15163(6) 0.39865(16) 0.56511(9) 0.0222(4) Uani 1 1 d . . .
O6 O 0.13724(9) 0.1500(2) 0.68050(12) 0.0509(6) Uani 1 1 d . . .
O7 O 0.18970(7) 0.38768(18) 0.68867(9) 0.0307(4) Uani 1 1 d . . .
N1 N 0.12541(7) 0.46065(19) 0.42287(10) 0.0190(4) Uani 1 1 d . . .
N2 N 0.15822(7) 0.21296(19) 0.46103(11) 0.0208(5) Uani 1 1 d . . .
N3 N 0.08648(7) 0.75370(19) 0.63847(10) 0.0194(4) Uani 1 1 d . . .
C1 C 0.13074(10) 0.2178(3) 0.62552(15) 0.0294(6) Uani 1 1 d . . .
C2 C 0.16038(9) 0.3460(2) 0.62932(14) 0.0223(5) Uani 1 1 d . . .
C3 C 0.10895(10) 0.5839(2) 0.40443(14) 0.0244(6) Uani 1 1 d . . .
H3 H 0.0835(9) 0.606(2) 0.4154(12) 0.012(6) Uiso 1 1 d . . .
C4 C 0.12744(10) 0.6699(3) 0.36506(14) 0.0277(6) Uani 1 1 d . . .
H4 H 0.1144(9) 0.757(3) 0.3536(14) 0.029(7) Uiso 1 1 d . . .
C5 C 0.16293(10) 0.6269(3) 0.34140(14) 0.0254(6) Uani 1 1 d . . .
H5 H 0.1737(9) 0.682(3) 0.3139(14) 0.027(7) Uiso 1 1 d . . .
C6 C 0.18113(8) 0.4963(2) 0.35915(12) 0.0209(5) Uani 1 1 d . . .
C7 C 0.16148(8) 0.4174(2) 0.40098(12) 0.0185(5) Uani 1 1 d . . .
C8 C 0.17862(8) 0.2830(2) 0.42032(12) 0.0193(5) Uani 1 1 d . . .
C9 C 0.21401(9) 0.2313(3) 0.39592(13) 0.0233(5) Uani 1 1 d . . .
C10 C 0.22906(10) 0.0993(3) 0.41611(16) 0.0302(6) Uani 1 1 d . . .
H10 H 0.2532(10) 0.068(3) 0.4030(15) 0.031(7) Uiso 1 1 d . . .
C11 C 0.20867(10) 0.0293(3) 0.45746(17) 0.0330(7) Uani 1 1 d . . .
H11 H 0.2176(10) -0.050(3) 0.4716(15) 0.031(8) Uiso 1 1 d . . .
C12 C 0.17344(10) 0.0889(3) 0.47892(15) 0.0272(6) Uani 1 1 d . . .
H12 H 0.1581(9) 0.043(3) 0.5067(14) 0.025(7) Uiso 1 1 d . . .
C13 C 0.21676(9) 0.4397(3) 0.33411(14) 0.0264(6) Uani 1 1 d . . .
H13 H 0.2295(9) 0.494(3) 0.3036(14) 0.024(7) Uiso 1 1 d . . .
C14 C 0.23221(9) 0.3133(3) 0.35118(14) 0.0270(6) Uani 1 1 d . . .
H14 H 0.2537(10) 0.277(3) 0.3319(14) 0.028(7) Uiso 1 1 d . . .
C15 C 0.13331(9) 0.6980(3) 0.63441(16) 0.0250(6) Uani 1 1 d . . .
H15A H 0.1489(10) 0.641(3) 0.6788(15) 0.032(7) Uiso 1 1 d . . .
H15B H 0.1239(10) 0.635(3) 0.5914(15) 0.029(7) Uiso 1 1 d . . .
C16 C 0.16980(10) 0.8011(3) 0.63019(19) 0.0347(7) Uani 1 1 d . . .
H16A H 0.1843(10) 0.844(3) 0.6783(16) 0.033(8) Uiso 1 1 d . . .
H16B H 0.1530(11) 0.870(3) 0.5894(18) 0.051(9) Uiso 1 1 d . . .
C17 C 0.20933(14) 0.7308(4) 0.6112(3) 0.0553(10) Uani 1 1 d . . .
H17A H 0.1954(15) 0.695(4) 0.563(2) 0.077(13) Uiso 1 1 d . . .
H17B H 0.2319(12) 0.793(3) 0.6079(17) 0.048(9) Uiso 1 1 d . . .
H17C H 0.2304(17) 0.665(5) 0.660(3) 0.106(16) Uiso 1 1 d . . .
C18 C 0.05250(9) 0.6379(2) 0.63622(14) 0.0198(5) Uani 1 1 d . . .
H18A H 0.0494(8) 0.590(2) 0.5924(13) 0.013(6) Uiso 1 1 d . . .
H18B H 0.0225(10) 0.681(3) 0.6328(14) 0.025(7) Uiso 1 1 d . . .
C19 C 0.07026(10) 0.5410(3) 0.70053(15) 0.0268(6) Uani 1 1 d . . .
H19A H 0.0729(9) 0.587(3) 0.7457(15) 0.027(7) Uiso 1 1 d . . .
H19B H 0.1014(10) 0.510(3) 0.7045(14) 0.032(7) Uiso 1 1 d . . .
C20 C 0.03404(13) 0.4258(3) 0.68299(19) 0.0420(8) Uani 1 1 d . . .
H20A H 0.0434(12) 0.358(4) 0.7215(19) 0.060(10) Uiso 1 1 d . . .
H20B H 0.0305(12) 0.379(3) 0.635(2) 0.053(10) Uiso 1 1 d . . .
H20C H 0.0019(13) 0.456(3) 0.6751(18) 0.057(11) Uiso 1 1 d . . .
C21 C 0.09901(10) 0.8349(3) 0.70941(14) 0.0237(5) Uani 1 1 d . . .
H21A H 0.1173(8) 0.779(2) 0.7469(13) 0.011(6) Uiso 1 1 d . . .
H21B H 0.1197(9) 0.906(3) 0.7041(13) 0.019(6) Uiso 1 1 d . . .
C22 C 0.05593(11) 0.8887(3) 0.72447(15) 0.0289(6) Uani 1 1 d . . .
H22A H 0.0390(11) 0.813(3) 0.7392(16) 0.037(8) Uiso 1 1 d . . .
H22B H 0.0329(11) 0.927(3) 0.6825(17) 0.040(8) Uiso 1 1 d . . .
C23 C 0.07369(14) 0.9925(3) 0.78615(18) 0.0375(7) Uani 1 1 d . . .
H23A H 0.0969(13) 0.959(3) 0.833(2) 0.058(10) Uiso 1 1 d . . .
H23B H 0.0889(12) 1.057(3) 0.7705(18) 0.052(10) Uiso 1 1 d . . .
H23C H 0.0446(13) 1.031(3) 0.7957(18) 0.057(10) Uiso 1 1 d . . .
C24 C 0.06001(10) 0.8428(2) 0.57237(13) 0.0206(5) Uani 1 1 d . . .
H24A H 0.0779(9) 0.924(3) 0.5831(14) 0.024(7) Uiso 1 1 d . . .
H24B H 0.0284(9) 0.853(2) 0.5732(12) 0.011(6) Uiso 1 1 d . . .
C25 C 0.05507(10) 0.7871(3) 0.49720(14) 0.0254(6) Uani 1 1 d . . .
H25A H 0.0891(10) 0.789(3) 0.4942(14) 0.028(7) Uiso 1 1 d . . .
H25B H 0.0428(10) 0.695(3) 0.4917(14) 0.031(7) Uiso 1 1 d . . .
C26 C 0.02042(11) 0.8718(3) 0.43500(15) 0.0292(6) Uani 1 1 d . . .
H26A H -0.0116(11) 0.868(3) 0.4378(15) 0.033(8) Uiso 1 1 d . . .
H26B H 0.0329(10) 0.967(3) 0.4433(16) 0.042(8) Uiso 1 1 d . . .
H26C H 0.0189(11) 0.836(3) 0.3847(17) 0.045(9) Uiso 1 1 d . . .

loop_
_atom_site_aniso_label
_atom_site_aniso_U_11
_atom_site_aniso_U_22
_atom_site_aniso_U_33
_atom_site_aniso_U_23
_atom_site_aniso_U_13
_atom_site_aniso_U_12
V1 0.0191(2) 0.0181(2) 0.0245(2) -0.00297(18) 0.00944(17) -0.00160(17)
O1 0.0246(10) 0.0269(10) 0.0308(10) -0.0046(8) 0.0138(8) -0.0009(7)
O2 0.0284(10) 0.0286(10) 0.0401(11) -0.0081(9) 0.0142(9) -0.0072(8)
O3 0.0277(10) 0.0288(10) 0.0316(10) -0.0084(8) 0.0093(8) -0.0031(8)
O4 0.0328(10) 0.0252(10) 0.0383(11) 0.0020(8) 0.0192(9) -0.0048(8)
O5 0.0248(9) 0.0222(9) 0.0204(9) -0.0013(7) 0.0093(7) -0.0030(7)
O6 0.0668(16) 0.0422(13) 0.0459(13) 0.0207(11) 0.0235(12) -0.0024(11)
O7 0.0361(11) 0.0339(11) 0.0209(9) -0.0031(8) 0.0096(9) 0.0057(9)
N1 0.0202(10) 0.0190(10) 0.0166(10) -0.0037(8) 0.0055(8) 0.0010(8)
N2 0.0206(11) 0.0177(11) 0.0210(10) -0.0017(8) 0.0041(9) -0.0009(8)
N3 0.0209(10) 0.0154(10) 0.0199(10) -0.0013(8) 0.0056(9) -0.0003(8)
C1 0.0332(15) 0.0269(14) 0.0342(15) 0.0064(12) 0.0195(13) 0.0052(12)
C2 0.0261(13) 0.0195(13) 0.0260(14) 0.0015(11) 0.0153(11) 0.0092(10)
C3 0.0282(15) 0.0229(14) 0.0216(13) -0.0039(11) 0.0089(11) 0.0058(11)
C4 0.0362(15) 0.0194(14) 0.0232(13) 0.0035(11) 0.0062(11) 0.0063(12)
C5 0.0274(14) 0.0258(14) 0.0207(13) 0.0028(11) 0.0063(11) -0.0034(11)
C6 0.0192(12) 0.0247(13) 0.0144(11) 0.0010(10) 0.0011(10) -0.0012(10)
C7 0.0160(12) 0.0212(12) 0.0134(11) -0.0028(10) -0.0003(9) -0.0012(10)
C8 0.0162(12) 0.0212(13) 0.0162(11) -0.0031(10) 0.0012(10) -0.0007(9)
C9 0.0182(12) 0.0254(13) 0.0223(12) -0.0039(11) 0.0029(10) 0.0017(10)
C10 0.0202(14) 0.0300(15) 0.0386(16) -0.0032(12) 0.0091(12) 0.0059(12)
C11 0.0295(15) 0.0188(14) 0.0469(18) 0.0017(13) 0.0100(13) 0.0060(12)
C12 0.0278(14) 0.0202(14) 0.0309(15) 0.0011(11) 0.0077(12) -0.0016(11)
C13 0.0230(14) 0.0363(16) 0.0194(13) 0.0019(11) 0.0073(11) 0.0000(12)
C14 0.0180(13) 0.0378(16) 0.0257(13) -0.0017(12) 0.0088(11) 0.0047(12)
C15 0.0198(13) 0.0207(14) 0.0337(15) 0.0008(12) 0.0093(12) 0.0030(10)
C16 0.0254(15) 0.0299(16) 0.0509(19) -0.0035(14) 0.0167(14) -0.0031(12)
C17 0.038(2) 0.049(2) 0.091(3) -0.020(2) 0.039(2) -0.0150(17)
C18 0.0197(13) 0.0184(13) 0.0202(13) -0.0017(10) 0.0062(10) -0.0029(10)
C19 0.0298(15) 0.0230(14) 0.0239(14) 0.0030(11) 0.0060(12) -0.0017(12)
C20 0.045(2) 0.0375(18) 0.0337(18) 0.0120(15) 0.0033(15) -0.0144(15)
C21 0.0276(14) 0.0192(13) 0.0187(12) -0.0013(11) 0.0025(11) -0.0036(12)
C22 0.0354(16) 0.0325(16) 0.0191(13) -0.0040(12) 0.0107(12) 0.0006(13)
C23 0.057(2) 0.0309(17) 0.0326(17) -0.0097(13) 0.0255(16) -0.0116(16)
C24 0.0247(14) 0.0167(13) 0.0217(13) 0.0006(10) 0.0100(11) 0.0017(11)
C25 0.0368(16) 0.0195(14) 0.0226(13) 0.0001(10) 0.0140(12) 0.0009(11)
C26 0.0394(17) 0.0261(15) 0.0223(14) 0.0011(11) 0.0119(13) -0.0017(13)

loop_
_atom_type_symbol
_atom_type_description
_atom_type_scat_dispersion_real
_atom_type_scat_dispersion_imag
_atom_type_scat_source
C C 0.0033 0.0016 'International Tables Vol C Tables 4.2.6.8 and 6.1.1.4'
H H 0.0000 0.0000 'International Tables Vol C Tables 4.2.6.8 and 6.1.1.4'
N N 0.0061 0.0033 'International Tables Vol C Tables 4.2.6.8 and 6.1.1.4'
O O 0.0106 0.0060 'International Tables Vol C Tables 4.2.6.8 and 6.1.1.4'
V V 0.3005 0.5294 'International Tables Vol C Tables 4.2.6.8 and 6.1.1.4'

loop_
_geom_angle_atom_site_label_1
_geom_angle_atom_site_label_2
_geom_angle_atom_site_label_3
_geom_angle
_geom_angle_site_symmetry_1
_geom_angle_site_symmetry_3
_geom_angle_publ_flag
O1 V1 O2 104.68(9) . . ?
O1 V1 O3 101.34(8) . . ?
O2 V1 O3 44.46(8) . . ?
O1 V1 O4 102.22(8) . . ?
O2 V1 O4 78.79(8) . . ?
O3 V1 O4 122.36(8) . . ?
O1 V1 O5 92.31(8) . . ?
O2 V1 O5 153.66(8) . . ?
O3 V1 O5 151.42(7) . . ?
O4 V1 O5 78.01(7) . . ?
O1 V1 N1 93.92(8) . . ?
O2 V1 N1 120.05(8) . . ?
O3 V1 N1 76.40(7) . . ?
O4 V1 N1 151.27(8) . . ?
O5 V1 N1 77.73(7) . . ?
O1 V1 N2 166.00(8) . . ?
O2 V1 N2 87.05(7) . . ?
O3 V1 N2 81.54(7) . . ?
O4 V1 N2 87.36(7) . . ?
O5 V1 N2 79.59(7) . . ?
N1 V1 N2 73.30(7) . . ?
O3 O2 V1 68.79(10) . . ?
O2 O3 V1 66.75(10) . . ?
C1 O4 V1 118.15(16) . . ?
C2 O5 V1 116.77(15) . . ?
C3 N1 C7 117.8(2) . . ?
C3 N1 V1 123.26(17) . . ?
C7 N1 V1 118.77(15) . . ?
C12 N2 C8 117.3(2) . . ?
C12 N2 V1 128.85(17) . . ?
C8 N2 V1 113.41(15) . . ?
C24 N3 C21 108.50(18) . . ?
C24 N3 C15 111.49(18) . . ?
C21 N3 C15 108.99(19) . . ?
C24 N3 C18 107.47(18) . . ?
C21 N3 C18 111.80(19) . . ?
C15 N3 C18 108.61(18) . . ?
O6 C1 O4 125.4(3) . . ?
O6 C1 C2 121.7(3) . . ?
O4 C1 C2 112.9(2) . . ?
O7 C2 O5 125.5(2) . . ?
O7 C2 C1 121.3(2) . . ?
O5 C2 C1 113.1(2) . . ?
N1 C3 C4 123.1(2) . . ?
C5 C4 C3 119.8(2) . . ?
C4 C5 C6 119.0(2) . . ?
C7 C6 C5 117.6(2) . . ?
C7 C6 C13 119.0(2) . . ?
C5 C6 C13 123.3(2) . . ?
N1 C7 C6 122.7(2) . . ?
N1 C7 C8 117.4(2) . . ?
C6 C7 C8 119.8(2) . . ?
N2 C8 C9 123.7(2) . . ?
N2 C8 C7 116.6(2) . . ?
C9 C8 C7 119.7(2) . . ?
C8 C9 C10 117.1(2) . . ?
C8 C9 C14 119.0(2) . . ?
C10 C9 C14 123.9(2) . . ?
C11 C10 C9 119.1(3) . . ?
C10 C11 C12 119.8(3) . . ?
N2 C12 C11 123.0(3) . . ?
C14 C13 C6 121.1(2) . . ?
C13 C14 C9 121.3(2) . . ?
C16 C15 N3 115.4(2) . . ?
C15 C16 C17 108.7(3) . . ?
C19 C18 N3 116.5(2) . . ?
C18 C19 C20 107.9(2) . . ?
C22 C21 N3 115.4(2) . . ?
C21 C22 C23 109.2(2) . . ?
C25 C24 N3 115.1(2) . . ?
C24 C25 C26 110.3(2) . . ?

loop_
_geom_bond_atom_site_label_1
_geom_bond_atom_site_label_2
_geom_bond_distance
_geom_bond_site_symmetry_2
_geom_bond_publ_flag
V1 O1 1.6065(17) . ?
V1 O2 1.8569(18) . ?
V1 O3 1.8841(18) . ?
V1 O4 2.0084(18) . ?
V1 O5 2.0458(17) . ?
V1 N1 2.151(2) . ?
V1 N2 2.321(2) . ?
O2 O3 1.415(2) . ?
O4 C1 1.291(3) . ?
O5 C2 1.282(3) . ?
O6 C1 1.215(3) . ?
O7 C2 1.223(3) . ?
N1 C3 1.330(3) . ?
N1 C7 1.357(3) . ?
N2 C12 1.327(3) . ?
N2 C8 1.354(3) . ?
N3 C24 1.515(3) . ?
N3 C21 1.517(3) . ?
N3 C15 1.522(3) . ?
N3 C18 1.527(3) . ?
C1 C2 1.544(4) . ?
C3 C4 1.391(4) . ?
C4 C5 1.362(4) . ?
C5 C6 1.411(4) . ?
C6 C7 1.404(3) . ?
C6 C13 1.431(3) . ?
C7 C8 1.442(3) . ?
C8 C9 1.398(3) . ?
C9 C10 1.406(4) . ?
C9 C14 1.437(4) . ?
C10 C11 1.363(4) . ?
C11 C12 1.392(4) . ?
C13 C14 1.348(4) . ?
C15 C16 1.519(4) . ?
C16 C17 1.524(4) . ?
C18 C19 1.509(3) . ?
C19 C20 1.526(4) . ?
C21 C22 1.509(4) . ?
C22 C23 1.521(4) . ?
C24 C25 1.511(3) . ?
C25 C26 1.515(4) . ?
